data_1569568
loop_
_publ_author_name
'Sun, Jiyu'
'Decato, Daniel A.'
'Bryantsev, Vyacheslav S.'
'John, Eric A.'
'Berryman, Orion B.'

_publ_section_title
;
 The interplay between hydrogen and halogen bonding: substituent effects
 and their role in the hydrogen bond enhanced halogen bond.
;
_journal_issue 33
_journal_name_full 'Chemical science'
_journal_page_first 8924
_journal_page_last 8935
_journal_paper_doi 10.1039/d3sc02348f
_journal_volume 14
_journal_year 2023
_chemical_formula_moiety 'C23 H12 F3 I2 N, C21 H43 N, 1.25(Cl), C6 H12.69 N0.25'
_chemical_formula_sum 'C50 H67.69 Cl1.25 F3 I2 N2.25'
_chemical_formula_weight 1055.37
_space_group_crystal_system tetragonal
_space_group_IT_number 82
_space_group_name_Hall 'I -4'
_space_group_name_H-M_alt 'I -4'
_atom_sites_solution_hydrogens mixed
_atom_sites_solution_primary dual
_audit_creation_date 2020-10-14
_audit_creation_method
;
Olex2 1.2
(compiled 2018.05.29 svn.r3508 for OlexSys, GUI svn.r5506)
;
_audit_update_record
;
2023-01-30 deposited with the CCDC.	2023-07-20 downloaded from the CCDC.
;
_cell_angle_alpha 90
_cell_angle_beta 90
_cell_angle_gamma 90
_cell_formula_units_Z 8
_cell_length_a 36.9115(18)
_cell_length_b 36.9115(18)
_cell_length_c 8.3724(4)
_cell_measurement_reflns_used 9883
_cell_measurement_temperature 100
_cell_measurement_theta_max 24.982
_cell_measurement_theta_min 2.49
_cell_volume 11407.1(10)
_computing_cell_refinement 'SAINT V8.38A (BRUKER-AXS, 2016)'
_computing_data_collection 'APEX3 (Bruker-AXS, 2016)'
_computing_data_reduction 'SAINT V8.38A (BRUKER-AXS, 2016)'
_computing_molecular_graphics 'Olex2 (Dolomanov et al., 2009)'
_computing_publication_material 'Olex2 (Dolomanov et al., 2009)'
_computing_structure_refinement 'ShelXL (Sheldrick, 2015)'
_computing_structure_solution 'ShelXT (Sheldrick, 2015)'
_diffrn_ambient_temperature 100
_diffrn_detector 'Bruker Photon-100 area detector'
_diffrn_detector_area_resol_mean 10.5
_diffrn_detector_type 'CMOS area detector'
_diffrn_measured_fraction_theta_full 0.998
_diffrn_measured_fraction_theta_max 0.998
_diffrn_measurement_device 'Fixed Chi Three-Circle Diffractometer'
_diffrn_measurement_device_type 'Bruker D8 VENTURE Duo'
_diffrn_measurement_method '\w and \f scans'
_diffrn_radiation_monochromator 'TRIUMPH graphite'
_diffrn_radiation_probe x-ray
_diffrn_radiation_type MoK\a
_diffrn_radiation_wavelength 0.71073
_diffrn_reflns_av_R_equivalents 0.0551
_diffrn_reflns_av_unetI/netI 0.0288
_diffrn_reflns_Laue_measured_fraction_full 0.998
_diffrn_reflns_Laue_measured_fraction_max 0.998
_diffrn_reflns_limit_h_max 43
_diffrn_reflns_limit_h_min -43
_diffrn_reflns_limit_k_max 43
_diffrn_reflns_limit_k_min -43
_diffrn_reflns_limit_l_max 8
_diffrn_reflns_limit_l_min -9
_diffrn_reflns_number 86060
_diffrn_reflns_point_group_measured_fraction_full 0.998
_diffrn_reflns_point_group_measured_fraction_max 0.998
_diffrn_reflns_theta_full 25.047
_diffrn_reflns_theta_max 25.047
_diffrn_reflns_theta_min 2.468
_diffrn_source 'sealed tube'
_diffrn_source_type fine-focus
_diffrn_standards_number 0
_exptl_absorpt_coefficient_mu 1.201
_exptl_absorpt_correction_T_max 0.7452
_exptl_absorpt_correction_T_min 0.5720
_exptl_absorpt_correction_type multi-scan
_exptl_absorpt_process_details
'SADABS-2016/2 (Bruker,2016/2) was used for absorption correction. wR2(int) was 0.1149 before and 0.0557 after correction. The Ratio of minimum to maximum transmission is 0.7676. The \l/2 correction factor is Not present.'
_exptl_crystal_colour colourless
_exptl_crystal_density_diffrn 1.229
_exptl_crystal_description needle
_exptl_crystal_F_000 4302
_exptl_crystal_size_max 0.66
_exptl_crystal_size_mid 0.06
_exptl_crystal_size_min 0.04
_refine_diff_density_max 0.744
_refine_diff_density_min -0.375
_refine_diff_density_rms 0.068
_refine_ls_abs_structure_details
;
 Flack x determined using 4004 quotients [(I+)-(I-)]/[(I+)+(I-)]
 (Parsons, Flack and Wagner, Acta Cryst. B69 (2013) 249-259).
;
_refine_ls_abs_structure_Flack -0.034(8)
_refine_ls_extinction_method none
_refine_ls_goodness_of_fit_ref 1.052
_refine_ls_hydrogen_treatment mixed
_refine_ls_matrix_type full
_refine_ls_number_parameters 578
_refine_ls_number_reflns 10071
_refine_ls_number_restraints 92
_refine_ls_restrained_S_all 1.056
_refine_ls_R_factor_all 0.0408
_refine_ls_R_factor_gt 0.0334
_refine_ls_shift/su_max 0.002
_refine_ls_shift/su_mean 0.000
_refine_ls_structure_factor_coef Fsqd
_refine_ls_weighting_details 'w=1/[\s^2^(Fo^2^)+(0.0237P)^2^+43.3286P] where P=(Fo^2^+2Fc^2^)/3'
_refine_ls_weighting_scheme calc
_refine_ls_wR_factor_gt 0.0697
_refine_ls_wR_factor_ref 0.0736
_reflns_Friedel_coverage 0.859
_reflns_Friedel_fraction_full 0.998
_reflns_Friedel_fraction_max 0.998
_reflns_number_gt 9215
_reflns_number_total 10071
_reflns_threshold_expression 'I > 2\s(I)'
_cod_data_source_file d3sc02348f2.cif
_cod_data_source_block ob148_sq
_cod_depositor_comments
;
The following automatic conversions were performed:

data item '_diffrn_radiation_probe' value 'X-ray' was changed to
'x-ray' in accordance with the
/home/data/users/saulius/crontab/automatic-downloads/rss-feeds/RSC/lib/dictionaries/cif_core.dic
dictionary named 'cif_core.dic' version 2.4.2 last updated on
2011-04-26.

Automatic conversion script
Id: cif_fix_values 8170 2020-07-09 18:12:32Z antanas 

 Adding full bibliography for 1569562--1569572.cif.
;
_cod_original_cell_volume 11407.0(12)
_cod_database_code 1569568
_shelx_shelxl_version_number 2018/3
_shelx_space_group_comment
;
The symmetry employed for this shelxl refinement is uniquely defined
by the following loop, which should always be used as a source of
symmetry information in preference to the above space-group names.
They are only intended as comments.
;
_olex2_refinement_description
;
1. Fixed Uiso
 At 1.2 times of:
  All C(H) groups, {H49,H49A,H49B} of C49, All C(H,H) groups
 At 1.5 times of:
  {H41A,H41B,H41C} of C41, {H35A,H35B,H35C} of C35, {H29A,H29B,H29C} of C29,
  {H50D,H50E,H50F} of C50A, {H50A,H50B,H50C} of C50
2. Restrained distances
 N1-H1B = N1-H1A
 0.87 with sigma of 0.02
 F1-C23 \\sim F3A-C23 \\sim F3-C23 \\sim F2A-C23 \\sim F2-C23 \\sim F1A-C23
 with sigma of 0.02
 C50-C49 \\sim C50A-C49
 with sigma of 0.02
3. Restrained planarity
 N1, H1A, H1B, C9, C14
 with sigma of 0.1
4. Uiso/Uaniso restraints and constraints
F1 \\sim F2 \\sim F3 \\sim F1A \\sim F2A \\sim F3A: within 2A with sigma of
0.04 and sigma for terminal atoms of 0.08
5. Rigid body (RIGU) restrains
 F1, F2, F3, C23, F1A, F2A, F3A
 with sigma for 1-2 distances of 0.004 and sigma for 1-3 distances of 0.004
 C43
 with sigma for 1-2 distances of 0.004 and sigma for 1-3 distances of 0.004
6. Others
 Sof(F1A)=Sof(F2A)=Sof(F3A)=1-FVAR(1)
 Sof(F1)=Sof(F2)=Sof(F3)=FVAR(1)
 Sof(H49A)=Sof(H49B)=Sof(C50A)=Sof(H50D)=Sof(H50E)=Sof(H50F)=1-FVAR(2)
 Sof(H49)=Sof(C50)=Sof(H50A)=Sof(H50B)=Sof(H50C)=FVAR(2)
7.a Secondary CH2 refined with riding coordinates:
 C24(H24A,H24B), C25(H25A,H25B), C26(H26A,H26B), C27(H27A,H27B), C28(H28A,
 H28B), C30(H30A,H30B), C31(H31A,H31B), C32(H32A,H32B), C33(H33A,H33B),
 C34(H34A,H34B), C36(H36A,H36B), C37(H37A,H37B), C38(H38A,H38B), C39(H39A,H39B),
  C40(H40A,H40B), C42(H42A,H42B), C43(H43A,H43B), C45(H45A,H45B), C46(H46A,
 H46B), C47(H47A,H47B), C48(H48A,H48B), C49(H49A,H49B)
7.b Aromatic/amide H refined with riding coordinates:
 C2(H2), C3(H3), C4(H4), C5(H5), C10(H10), C12(H12), C19(H19), C20(H20),
 C21(H21), C22(H22), C49(H49)
7.c Idealised Me refined as rotating group:
 C29(H29A,H29B,H29C), C35(H35A,H35B,H35C), C41(H41A,H41B,H41C), C50(H50A,H50B,
 H50C), C50A(H50D,H50E,H50F)
;
_platon_squeeze_void_probe_radius 1.20
_olex2_submission_special_instructions 'No special instructions were received'

loop_
_space_group_symop_operation_xyz
'x, y, z'
'-x, -y, z'
'y, -x, -z'
'-y, x, -z'
'x+1/2, y+1/2, z+1/2'
'-x+1/2, -y+1/2, z+1/2'
'y+1/2, -x+1/2, -z+1/2'
'-y+1/2, x+1/2, -z+1/2'

loop_
_atom_site_label
_atom_site_type_symbol
_atom_site_fract_x
_atom_site_fract_y
_atom_site_fract_z
_atom_site_U_iso_or_equiv
_atom_site_adp_type
_atom_site_occupancy
_atom_site_site_symmetry_order
_atom_site_calc_flag
_atom_site_refinement_flags_posn
_atom_site_refinement_flags_adp
_atom_site_refinement_flags_occupancy
_atom_site_disorder_assembly
_atom_site_disorder_group
I1 I 0.70802(2) 0.44272(2) -0.28550(5) 0.03202(11) Uani 1 1 d . . . . .
I2 I 0.84300(2) 0.50867(2) -0.18597(5) 0.02877(10) Uani 1 1 d . . . . .
F1 F 0.6751(5) 0.6895(3) -0.421(3) 0.141(8) Uani 0.61(3) 1 d D U . A 1
F2 F 0.6720(4) 0.6652(3) -0.658(2) 0.123(8) Uani 0.61(3) 1 d D U . A 1
F3 F 0.7180(3) 0.6919(3) -0.5786(19) 0.071(4) Uani 0.61(3) 1 d D U . A 1
N1 N 0.74669(15) 0.53760(14) -0.2833(7) 0.0319(12) Uani 1 1 d D . . . .
H1A H 0.7683(12) 0.534(3) -0.247(8) 0.13(5) Uiso 1 1 d D . . . .
H1B H 0.7340(19) 0.5179(14) -0.278(11) 0.07(3) Uiso 1 1 d D . . . .
N2 N 0.5881(2) 0.78438(17) -0.2777(8) 0.0544(18) Uani 1 1 d . . . . .
C1 C 0.65238(17) 0.44646(16) -0.3408(7) 0.0272(14) Uani 1 1 d . . . . .
C2 C 0.63090(18) 0.41560(17) -0.3329(8) 0.0342(16) Uani 1 1 d . . . . .
H2 H 0.641358 0.393099 -0.302821 0.041 Uiso 1 1 calc R . . . .
C3 C 0.59454(19) 0.41746(19) -0.3686(9) 0.0390(18) Uani 1 1 d . . . . .
H3 H 0.579995 0.396260 -0.363115 0.047 Uiso 1 1 calc R . . . .
C4 C 0.57905(18) 0.45038(19) -0.4126(8) 0.0333(16) Uani 1 1 d . . . . .
H4 H 0.553929 0.451709 -0.436517 0.040 Uiso 1 1 calc R . . . .
C5 C 0.60019(18) 0.48088(19) -0.4214(8) 0.0320(15) Uani 1 1 d . . . . .
H5 H 0.589572 0.503203 -0.452918 0.038 Uiso 1 1 calc R . . . .
C6 C 0.63714(17) 0.47962(17) -0.3845(7) 0.0264(14) Uani 1 1 d . . . . .
C7 C 0.65834(17) 0.51210(17) -0.3925(8) 0.0273(14) Uani 1 1 d . . . . .
C8 C 0.67533(17) 0.53947(18) -0.3975(7) 0.0276(14) Uani 1 1 d . . . . .
C9 C 0.69758(18) 0.57174(17) -0.3991(8) 0.0306(15) Uani 1 1 d . . . . .
C10 C 0.68456(19) 0.60424(18) -0.4570(9) 0.0379(17) Uani 1 1 d . . . . .
H10 H 0.660608 0.605593 -0.498136 0.045 Uiso 1 1 calc R . . . .
C11 C 0.7062(2) 0.63492(19) -0.4556(10) 0.0425(19) Uani 1 1 d . . . . .
C12 C 0.74113(19) 0.63281(18) -0.3972(9) 0.0393(17) Uani 1 1 d . . . . .
H12 H 0.755836 0.653935 -0.398009 0.047 Uiso 1 1 calc R . . . .
C13 C 0.75531(17) 0.60102(17) -0.3378(8) 0.0307(15) Uani 1 1 d . . . . .
C14 C 0.73333(16) 0.56906(16) -0.3370(7) 0.0263(14) Uani 1 1 d . . . . .
C15 C 0.79194(17) 0.59838(15) -0.2870(8) 0.0307(14) Uani 1 1 d . . . . .
C16 C 0.82288(17) 0.59408(15) -0.2455(7) 0.0266(14) Uani 1 1 d . . . . .
C17 C 0.86081(17) 0.58966(15) -0.2041(8) 0.0282(13) Uani 1 1 d . . . . .
C18 C 0.87510(16) 0.55585(16) -0.1729(8) 0.0282(14) Uani 1 1 d . . . . .
C19 C 0.91167(18) 0.55255(19) -0.1372(8) 0.0346(16) Uani 1 1 d . . . . .
H19 H 0.921650 0.529359 -0.115108 0.042 Uiso 1 1 calc R . . . .
C20 C 0.93364(18) 0.5829(2) -0.1337(8) 0.0398(18) Uani 1 1 d . . . . .
H20 H 0.958739 0.580459 -0.110911 0.048 Uiso 1 1 calc R . . . .
C21 C 0.91905(18) 0.61709(19) -0.1635(8) 0.0373(16) Uani 1 1 d . . . . .
H21 H 0.934083 0.637963 -0.159659 0.045 Uiso 1 1 calc R . . . .
C22 C 0.88275(17) 0.62046(16) -0.1985(8) 0.0319(14) Uani 1 1 d . . . . .
H22 H 0.872661 0.643678 -0.218894 0.038 Uiso 1 1 calc R . . . .
C23 C 0.6926(2) 0.6699(2) -0.5229(14) 0.075(3) Uani 1 1 d D U . . .
C24 C 0.5943(3) 0.7514(2) -0.1742(10) 0.057(2) Uani 1 1 d . . . . .
H24A H 0.577743 0.752735 -0.081532 0.069 Uiso 1 1 calc R . . . .
H24B H 0.619405 0.752346 -0.132433 0.069 Uiso 1 1 calc R . . . .
C25 C 0.5888(3) 0.7146(2) -0.2562(9) 0.055(2) Uani 1 1 d . . . . .
H25A H 0.562787 0.711060 -0.279627 0.066 Uiso 1 1 calc R . . . .
H25B H 0.602187 0.714253 -0.358788 0.066 Uiso 1 1 calc R . . . .
C26 C 0.6022(3) 0.6841(2) -0.1509(10) 0.061(2) Uani 1 1 d . . . . .
H26A H 0.588989 0.684826 -0.048028 0.073 Uiso 1 1 calc R . . . .
H26B H 0.628249 0.687818 -0.127971 0.073 Uiso 1 1 calc R . . . .
C27 C 0.5970(2) 0.6469(2) -0.2272(10) 0.054(2) Uani 1 1 d . . . . .
H27A H 0.571085 0.643402 -0.252646 0.065 Uiso 1 1 calc R . . . .
H27B H 0.610800 0.645911 -0.328596 0.065 Uiso 1 1 calc R . . . .
C28 C 0.6096(3) 0.6165(2) -0.1190(12) 0.072(3) Uani 1 1 d . . . . .
H28A H 0.636039 0.618418 -0.100863 0.087 Uiso 1 1 calc R . . . .
H28B H 0.597239 0.618217 -0.014366 0.087 Uiso 1 1 calc R . . . .
C29 C 0.6011(3) 0.5816(3) -0.1949(19) 0.110(4) Uani 1 1 d . . . . .
H29A H 0.613833 0.579821 -0.297274 0.165 Uiso 1 1 calc GR . . . .
H29B H 0.574909 0.579908 -0.213081 0.165 Uiso 1 1 calc GR . . . .
H29C H 0.608828 0.561763 -0.124904 0.165 Uiso 1 1 calc GR . . . .
C30 C 0.5950(2) 0.8172(2) -0.1699(9) 0.0472(19) Uani 1 1 d . . . . .
H30A H 0.577865 0.816141 -0.079008 0.057 Uiso 1 1 calc R . . . .
H30B H 0.619801 0.815303 -0.125820 0.057 Uiso 1 1 calc R . . . .
C31 C 0.5910(2) 0.8536(2) -0.2512(9) 0.052(2) Uani 1 1 d . . . . .
H31A H 0.565733 0.856911 -0.287492 0.063 Uiso 1 1 calc R . . . .
H31B H 0.607061 0.854672 -0.345939 0.063 Uiso 1 1 calc R . . . .
C32 C 0.6012(2) 0.8838(2) -0.1337(9) 0.048(2) Uani 1 1 d . . . . .
H32A H 0.584422 0.883126 -0.041592 0.058 Uiso 1 1 calc R . . . .
H32B H 0.626007 0.879364 -0.092858 0.058 Uiso 1 1 calc R . . . .
C33 C 0.5998(2) 0.92106(19) -0.2086(10) 0.0500(19) Uani 1 1 d . . . . .
H33A H 0.574816 0.925822 -0.245481 0.060 Uiso 1 1 calc R . . . .
H33B H 0.615828 0.921333 -0.303561 0.060 Uiso 1 1 calc R . . . .
C34 C 0.6113(3) 0.9513(2) -0.0967(10) 0.056(2) Uani 1 1 d . . . . .
H34A H 0.636013 0.946168 -0.056522 0.067 Uiso 1 1 calc R . . . .
H34B H 0.594720 0.951788 -0.003818 0.067 Uiso 1 1 calc R . . . .
C35 C 0.6110(3) 0.9883(2) -0.1777(11) 0.068(3) Uani 1 1 d . . . . .
H35A H 0.625901 0.987367 -0.274559 0.102 Uiso 1 1 calc GR . . . .
H35B H 0.620901 1.006477 -0.104408 0.102 Uiso 1 1 calc GR . . . .
H35C H 0.586105 0.994772 -0.206093 0.102 Uiso 1 1 calc GR . . . .
C36 C 0.5498(3) 0.7851(2) -0.3429(9) 0.061(3) Uani 1 1 d . . . . .
H36A H 0.547439 0.806213 -0.414809 0.073 Uiso 1 1 calc R . . . .
H36B H 0.546089 0.763022 -0.408212 0.073 Uiso 1 1 calc R . . . .
C37 C 0.5201(2) 0.7870(3) -0.2202(10) 0.060(2) Uani 1 1 d . . . . .
H37A H 0.521155 0.810494 -0.163739 0.072 Uiso 1 1 calc R . . . .
H37B H 0.523338 0.767393 -0.140555 0.072 Uiso 1 1 calc R . . . .
C38 C 0.4836(3) 0.7828(3) -0.3036(11) 0.074(3) Uani 1 1 d . . . . .
H38A H 0.482036 0.800546 -0.391970 0.089 Uiso 1 1 calc R . . . .
H38B H 0.482005 0.758239 -0.350672 0.089 Uiso 1 1 calc R . . . .
C39 C 0.4518(3) 0.7884(3) -0.1930(13) 0.084(3) Uani 1 1 d . . . . .
H39A H 0.453172 0.813100 -0.147552 0.101 Uiso 1 1 calc R . . . .
H39B H 0.453691 0.770968 -0.103359 0.101 Uiso 1 1 calc R . . . .
C40 C 0.4147(3) 0.7835(3) -0.2748(11) 0.079(3) Uani 1 1 d . . . . .
H40A H 0.413579 0.799506 -0.369511 0.095 Uiso 1 1 calc R . . . .
H40B H 0.412557 0.758179 -0.312644 0.095 Uiso 1 1 calc R . . . .
C41 C 0.3834(3) 0.7917(4) -0.1698(15) 0.108(5) Uani 1 1 d . . . . .
H41A H 0.360814 0.787029 -0.227632 0.162 Uiso 1 1 calc GR . . . .
H41B H 0.384299 0.817219 -0.137631 0.162 Uiso 1 1 calc GR . . . .
H41C H 0.384456 0.776292 -0.074558 0.162 Uiso 1 1 calc GR . . . .
C42 C 0.6125(3) 0.7845(2) -0.4224(11) 0.069(3) Uani 1 1 d . . . . .
H42A H 0.607577 0.806695 -0.485324 0.083 Uiso 1 1 calc R . . . .
H42B H 0.606390 0.763432 -0.490146 0.083 Uiso 1 1 calc R . . . .
C43 C 0.6528(3) 0.7832(3) -0.3833(16) 0.092(4) Uani 1 1 d . U . . .
H43A H 0.658411 0.802720 -0.306062 0.110 Uiso 1 1 calc R . . . .
H43B H 0.658236 0.759787 -0.330938 0.110 Uiso 1 1 calc R . . . .
C44 C 0.6754(6) 0.7871(6) -0.517(2) 0.211(11) Uani 1 1 d . . . . .
F1A F 0.6579(3) 0.6722(5) -0.524(3) 0.083(9) Uani 0.39(3) 1 d D U . A 2
F2A F 0.7050(10) 0.6751(8) -0.664(3) 0.151(15) Uani 0.39(3) 1 d D U . A 2
F3A F 0.7039(9) 0.6978(4) -0.441(4) 0.132(15) Uani 0.39(3) 1 d D U . A 2
Cl1 Cl 0.79136(4) 0.43982(4) -0.2137(2) 0.0361(4) Uani 1 1 d . . . . .
Cl2 Cl 0.500000 0.500000 0.500000 0.0386(8) Uani 1 4 d S T P . .
N3 N 0.500000 0.500000 0.000000 0.038(3) Uani 1 4 d S T P . .
C45 C 0.53316(18) 0.4995(2) 0.1082(8) 0.0366(16) Uani 1 1 d . . . . .
H45A H 0.530381 0.479665 0.186598 0.044 Uiso 1 1 calc R . . . .
H45B H 0.533996 0.522598 0.168544 0.044 Uiso 1 1 calc R . . . .
C46 C 0.5693(2) 0.4946(2) 0.0207(8) 0.0398(17) Uani 1 1 d . . . . .
H46A H 0.571634 0.469139 -0.014796 0.048 Uiso 1 1 calc R . . . .
H46B H 0.569716 0.510280 -0.075271 0.048 Uiso 1 1 calc R . . . .
C47 C 0.60101(19) 0.5043(2) 0.1289(8) 0.0381(17) Uani 1 1 d . . . . .
H47A H 0.598853 0.529987 0.161267 0.046 Uiso 1 1 calc R . . . .
H47B H 0.599743 0.489293 0.226826 0.046 Uiso 1 1 calc R . . . .
C48 C 0.6376(2) 0.4985(3) 0.0497(9) 0.057(2) Uani 1 1 d . . . . .
H48A H 0.640440 0.472405 0.025797 0.068 Uiso 1 1 calc R . . . .
H48B H 0.637834 0.511721 -0.053200 0.068 Uiso 1 1 calc R . . . .
C49 C 0.6696(2) 0.5108(3) 0.1484(12) 0.071(3) Uani 1 1 d D . . . .
H49 H 0.666608 0.511206 0.261121 0.086 Uiso 0.305(18) 1 calc R . . B 1
H49A H 0.664967 0.504936 0.261963 0.086 Uiso 0.695(18) 1 calc R . . B 2
H49B H 0.691359 0.497242 0.114317 0.086 Uiso 0.695(18) 1 calc R . . B 2
C50 C 0.7017(6) 0.5213(8) 0.091(3) 0.050(9) Uani 0.305(18) 1 d D . . B 1
H50A H 0.698014 0.536606 -0.003546 0.076 Uiso 0.305(18) 1 calc GR . . B 1
H50B H 0.715871 0.499871 0.060559 0.076 Uiso 0.305(18) 1 calc GR . . B 1
H50C H 0.714822 0.534998 0.172507 0.076 Uiso 0.305(18) 1 calc GR . . B 1
C50A C 0.6765(4) 0.5478(4) 0.1350(19) 0.073(5) Uani 0.695(18) 1 d D . . B 2
H50D H 0.656036 0.561443 0.179022 0.109 Uiso 0.695(18) 1 calc GR . . B 2
H50E H 0.679726 0.554084 0.022256 0.109 Uiso 0.695(18) 1 calc GR . . B 2
H50F H 0.698564 0.553768 0.194408 0.109 Uiso 0.695(18) 1 calc GR . . B 2

loop_
_atom_site_aniso_label
_atom_site_aniso_U_11
_atom_site_aniso_U_22
_atom_site_aniso_U_33
_atom_site_aniso_U_23
_atom_site_aniso_U_13
_atom_site_aniso_U_12
I1 0.0329(2) 0.0302(2) 0.0330(2) 0.00042(19) 0.00466(19) 0.00086(17)
I2 0.0334(2) 0.0290(2) 0.02400(19) -0.00233(18) 0.00396(18) -0.00190(17)
F1 0.117(16) 0.045(7) 0.260(17) 0.030(9) 0.081(13) 0.030(9)
F2 0.094(12) 0.058(7) 0.217(16) 0.070(9) -0.090(13) -0.027(7)
F3 0.051(5) 0.029(6) 0.132(12) 0.022(6) -0.015(6) -0.006(4)
N1 0.032(3) 0.029(3) 0.035(3) -0.001(3) -0.001(3) -0.004(2)
N2 0.091(5) 0.049(4) 0.024(3) -0.002(3) 0.008(4) 0.018(3)
C1 0.037(3) 0.030(3) 0.015(3) -0.008(3) 0.008(3) -0.002(3)
C2 0.042(4) 0.029(3) 0.032(4) -0.005(3) 0.009(3) -0.003(3)
C3 0.040(4) 0.035(4) 0.042(4) -0.010(3) 0.016(3) -0.014(3)
C4 0.031(3) 0.045(4) 0.024(4) -0.007(3) 0.008(3) -0.005(3)
C5 0.034(4) 0.039(4) 0.023(3) -0.005(3) 0.004(3) -0.006(3)
C6 0.028(3) 0.036(4) 0.015(3) -0.002(3) 0.007(3) -0.004(3)
C7 0.027(3) 0.029(4) 0.026(3) -0.001(3) 0.002(3) -0.004(3)
C8 0.029(3) 0.036(4) 0.017(3) 0.002(3) -0.001(3) 0.005(3)
C9 0.033(4) 0.028(3) 0.031(4) -0.003(3) 0.004(3) -0.005(3)
C10 0.030(4) 0.031(4) 0.053(5) 0.002(3) 0.001(3) -0.004(3)
C11 0.039(4) 0.026(4) 0.062(5) 0.002(3) -0.002(4) -0.001(3)
C12 0.038(4) 0.026(3) 0.054(5) -0.004(3) 0.000(4) -0.005(3)
C13 0.031(3) 0.034(3) 0.027(4) -0.009(3) -0.005(3) 0.001(3)
C14 0.031(3) 0.028(3) 0.019(3) -0.007(3) 0.003(3) -0.008(3)
C15 0.039(4) 0.025(3) 0.029(3) -0.008(3) 0.002(3) -0.004(3)
C16 0.035(3) 0.023(3) 0.022(3) -0.006(2) 0.003(3) -0.006(2)
C17 0.045(4) 0.024(3) 0.016(3) -0.003(3) 0.004(3) -0.001(3)
C18 0.032(3) 0.033(3) 0.020(3) -0.006(3) 0.007(3) -0.003(3)
C19 0.035(4) 0.044(4) 0.025(4) 0.001(3) 0.003(3) 0.003(3)
C20 0.024(3) 0.063(5) 0.032(4) -0.009(4) 0.002(3) -0.010(3)
C21 0.039(4) 0.044(4) 0.030(4) -0.008(3) 0.006(3) -0.008(3)
C22 0.041(4) 0.031(3) 0.024(3) -0.006(3) 0.008(3) -0.010(3)
C23 0.044(5) 0.041(5) 0.141(9) 0.016(5) -0.013(5) -0.006(4)
C24 0.095(6) 0.042(4) 0.035(5) 0.006(4) 0.003(5) 0.009(4)
C25 0.084(6) 0.045(4) 0.037(5) 0.003(4) 0.008(4) 0.006(4)
C26 0.103(7) 0.049(5) 0.030(5) -0.006(4) 0.010(4) 0.010(5)
C27 0.081(6) 0.048(4) 0.033(4) 0.003(4) 0.004(4) -0.007(4)
C28 0.118(9) 0.044(5) 0.056(6) -0.005(4) 0.009(6) 0.012(5)
C29 0.112(9) 0.083(8) 0.135(12) 0.025(9) 0.024(10) 0.025(7)
C30 0.064(5) 0.050(4) 0.028(4) 0.005(4) 0.001(4) 0.011(4)
C31 0.072(5) 0.049(4) 0.035(5) 0.003(4) 0.003(4) 0.011(4)
C32 0.067(5) 0.055(5) 0.021(4) 0.005(3) 0.000(4) 0.009(4)
C33 0.074(5) 0.051(4) 0.025(4) 0.002(4) 0.000(4) 0.006(4)
C34 0.086(7) 0.049(5) 0.033(4) -0.002(4) -0.002(4) 0.002(4)
C35 0.114(8) 0.049(5) 0.041(5) -0.005(4) -0.006(5) 0.004(5)
C36 0.109(8) 0.056(5) 0.017(4) -0.013(4) -0.008(4) 0.020(5)
C37 0.082(6) 0.075(6) 0.023(4) -0.014(4) -0.010(4) 0.001(5)
C38 0.093(7) 0.095(7) 0.034(5) -0.028(5) -0.015(5) -0.003(6)
C39 0.086(7) 0.123(9) 0.044(6) -0.028(7) -0.022(6) -0.020(6)
C40 0.090(7) 0.115(8) 0.033(5) -0.015(6) -0.018(5) -0.022(6)
C41 0.072(7) 0.179(13) 0.073(8) -0.028(9) -0.021(7) -0.021(8)
C42 0.121(9) 0.048(5) 0.039(5) 0.007(4) 0.023(6) 0.021(5)
C43 0.117(10) 0.056(6) 0.104(10) -0.001(6) 0.040(8) 0.009(6)
C44 0.26(2) 0.22(2) 0.156(17) 0.038(16) 0.164(18) 0.047(18)
F1A 0.036(6) 0.041(10) 0.17(2) 0.053(13) -0.014(9) 0.002(6)
F2A 0.17(3) 0.12(2) 0.162(18) 0.072(17) 0.06(2) 0.07(2)
F3A 0.14(2) 0.029(8) 0.23(3) -0.003(13) -0.12(2) 0.012(11)
Cl1 0.0356(8) 0.0378(8) 0.0350(9) 0.0048(8) -0.0034(8) -0.0055(6)
Cl2 0.0488(13) 0.0488(13) 0.0182(16) 0.000 0.000 0.000
N3 0.048(4) 0.048(4) 0.019(6) 0.000 0.000 0.000
C45 0.039(4) 0.051(4) 0.020(3) -0.005(3) -0.003(3) 0.000(3)
C46 0.050(4) 0.051(4) 0.019(4) -0.002(3) 0.000(3) -0.010(4)
C47 0.050(4) 0.044(4) 0.020(4) -0.006(3) 0.000(3) -0.001(3)
C48 0.047(5) 0.102(7) 0.020(4) 0.010(4) -0.004(3) -0.022(5)
C49 0.060(6) 0.100(8) 0.054(6) 0.012(5) -0.020(5) -0.024(5)
C50 0.040(15) 0.064(19) 0.048(17) -0.005(14) 0.003(12) -0.001(13)
C50A 0.047(8) 0.075(10) 0.096(12) -0.037(8) -0.001(7) 0.001(7)

loop_
_atom_type_symbol
_atom_type_description
_atom_type_scat_dispersion_real
_atom_type_scat_dispersion_imag
_atom_type_scat_source
C C 0.0033 0.0016 'International Tables Vol C Tables 4.2.6.8 and 6.1.1.4'
H H 0.0000 0.0000 'International Tables Vol C Tables 4.2.6.8 and 6.1.1.4'
Cl Cl 0.1484 0.1585 'International Tables Vol C Tables 4.2.6.8 and 6.1.1.4'
F F 0.0171 0.0103 'International Tables Vol C Tables 4.2.6.8 and 6.1.1.4'
I I -0.4742 1.8119 'International Tables Vol C Tables 4.2.6.8 and 6.1.1.4'
N N 0.0061 0.0033 'International Tables Vol C Tables 4.2.6.8 and 6.1.1.4'

loop_
_geom_angle_atom_site_label_1
_geom_angle_atom_site_label_2
_geom_angle_atom_site_label_3
_geom_angle
_geom_angle_site_symmetry_1
_geom_angle_site_symmetry_3
_geom_angle_publ_flag
C24 N2 C30 105.9(6) . . ?
C24 N2 C36 111.1(7) . . ?
C36 N2 C30 110.7(6) . . ?
C42 N2 C24 111.9(6) . . ?
C42 N2 C30 111.8(7) . . ?
C42 N2 C36 105.5(7) . . ?
C2 C1 I1 119.4(5) . . ?
C2 C1 C6 120.1(6) . . ?
C6 C1 I1 120.5(4) . . ?
C3 C2 C1 120.4(6) . . ?
C2 C3 C4 120.1(6) . . ?
C5 C4 C3 119.8(6) . . ?
C4 C5 C6 121.0(7) . . ?
C1 C6 C5 118.7(6) . . ?
C1 C6 C7 121.7(6) . . ?
C5 C6 C7 119.6(6) . . ?
C8 C7 C6 178.6(7) . . ?
C7 C8 C9 176.9(7) . . ?
C10 C9 C8 121.4(6) . . ?
C10 C9 C14 120.8(6) . . ?
C14 C9 C8 117.8(6) . . ?
C9 C10 C11 120.4(7) . . ?
C10 C11 C23 120.6(7) . . ?
C12 C11 C10 119.7(7) . . ?
C12 C11 C23 119.7(6) . . ?
C13 C12 C11 122.0(6) . . ?
C12 C13 C14 119.2(6) . . ?
C12 C13 C15 121.9(6) . . ?
C15 C13 C14 118.8(6) . . ?
N1 C14 C9 121.6(5) . . ?
N1 C14 C13 120.5(6) . . ?
C9 C14 C13 117.8(6) . . ?
C16 C15 C13 176.3(6) . . ?
C15 C16 C17 176.9(7) . . ?
C18 C17 C16 121.0(5) . . ?
C18 C17 C22 120.5(6) . . ?
C22 C17 C16 118.4(5) . . ?
C17 C18 I2 121.5(5) . . ?
C17 C18 C19 119.5(6) . . ?
C19 C18 I2 119.0(5) . . ?
C20 C19 C18 120.2(7) . . ?
C19 C20 C21 120.2(6) . . ?
C22 C21 C20 119.7(6) . . ?
C21 C22 C17 119.9(6) . . ?
F1 C23 F2 109.6(13) . . ?
F1 C23 F3 104.1(10) . . ?
F1 C23 C11 113.7(11) . . ?
F2 C23 C11 112.8(8) . . ?
F3 C23 F2 100.4(11) . . ?
F3 C23 C11 115.1(8) . . ?
F1A C23 C11 113.3(10) . . ?
F1A C23 F3A 105.6(18) . . ?
F2A C23 C11 111.0(13) . . ?
F2A C23 F1A 109.8(19) . . ?
F2A C23 F3A 105(2) . . ?
F3A C23 C11 112.0(11) . . ?
N2 C24 C25 115.9(7) . . ?
C26 C25 C24 110.7(7) . . ?
C25 C26 C27 112.6(7) . . ?
C28 C27 C26 112.2(7) . . ?
C29 C28 C27 109.0(9) . . ?
C31 C30 N2 114.9(6) . . ?
C30 C31 C32 109.5(6) . . ?
C33 C32 C31 112.7(6) . . ?
C32 C33 C34 113.7(7) . . ?
C33 C34 C35 112.5(7) . . ?
C37 C36 N2 115.8(6) . . ?
C36 C37 C38 109.1(7) . . ?
C39 C38 C37 113.1(7) . . ?
C38 C39 C40 113.7(8) . . ?
C41 C40 C39 113.9(8) . . ?
N2 C42 C43 114.2(8) . . ?
C44 C43 C42 114.0(16) . . ?
C45 N3 C45 107.0(5) 3_565 4_655 ?
C45 N3 C45 110.7(3) 3_565 2_665 ?
C45 N3 C45 110.7(3) 4_655 2_665 ?
C45 N3 C45 110.7(3) 3_565 . ?
C45 N3 C45 110.7(3) 4_655 . ?
C45 N3 C45 107.0(5) 2_665 . ?
N3 C45 C46 114.6(5) . . ?
C47 C46 C45 110.9(6) . . ?
C48 C47 C46 113.0(6) . . ?
C49 C48 C47 114.4(7) . . ?
C50 C49 C48 125.6(15) . . ?
C50A C49 C48 113.2(10) . . ?

loop_
_geom_bond_atom_site_label_1
_geom_bond_atom_site_label_2
_geom_bond_distance
_geom_bond_site_symmetry_2
_geom_bond_publ_flag
I1 C1 2.110(6) . ?
I2 C18 2.109(6) . ?
F1 C23 1.295(14) . ?
F2 C23 1.371(14) . ?
F3 C23 1.325(12) . ?
N1 C14 1.340(8) . ?
N2 C24 1.512(9) . ?
N2 C30 1.530(10) . ?
N2 C36 1.517(11) . ?
N2 C42 1.509(11) . ?
C1 C2 1.389(9) . ?
C1 C6 1.396(9) . ?
C2 C3 1.377(10) . ?
C3 C4 1.393(10) . ?
C4 C5 1.372(9) . ?
C5 C6 1.399(9) . ?
C6 C7 1.433(9) . ?
C7 C8 1.190(9) . ?
C8 C9 1.447(9) . ?
C9 C10 1.380(10) . ?
C9 C14 1.422(9) . ?
C10 C11 1.386(10) . ?
C11 C12 1.381(10) . ?
C11 C23 1.495(12) . ?
C12 C13 1.378(9) . ?
C13 C14 1.432(8) . ?
C13 C15 1.421(9) . ?
C15 C16 1.204(8) . ?
C16 C17 1.452(9) . ?
C17 C18 1.380(8) . ?
C17 C22 1.397(8) . ?
C18 C19 1.388(9) . ?
C19 C20 1.384(10) . ?
C20 C21 1.394(10) . ?
C21 C22 1.377(9) . ?
C23 F1A 1.285(14) . ?
C23 F2A 1.284(18) . ?
C23 F3A 1.305(16) . ?
C24 C25 1.534(11) . ?
C25 C26 1.513(11) . ?
C26 C27 1.526(11) . ?
C27 C28 1.515(12) . ?
C28 C29 1.471(15) . ?
C30 C31 1.514(10) . ?
C31 C32 1.535(11) . ?
C32 C33 1.511(10) . ?
C33 C34 1.516(11) . ?
C34 C35 1.525(11) . ?
C36 C37 1.503(12) . ?
C37 C38 1.528(12) . ?
C38 C39 1.508(14) . ?
C39 C40 1.543(12) . ?
C40 C41 1.482(15) . ?
C42 C43 1.523(16) . ?
C43 C44 1.401(17) . ?
N3 C45 1.523(7) 3_565 ?
N3 C45 1.523(7) 4_655 ?
N3 C45 1.523(7) 2_665 ?
N3 C45 1.523(7) . ?
C45 C46 1.532(10) . ?
C46 C47 1.524(10) . ?
C47 C48 1.519(11) . ?
C48 C49 1.512(11) . ?
C49 C50 1.34(2) . ?
C49 C50A 1.391(15) . ?

loop_
_platon_squeeze_void_nr
_platon_squeeze_void_average_x
_platon_squeeze_void_average_y
_platon_squeeze_void_average_z
_platon_squeeze_void_volume
_platon_squeeze_void_count_electrons
_platon_squeeze_void_content
1 0.000 0.500 0.366 208 41 ' '
2 0.250 0.750 0.538 413 83 ' '
3 0.250 0.250 0.657 412 83 ' '
4 0.500 1.000 0.522 208 41 ' '
5 0.750 0.250 0.038 413 83 ' '
6 0.750 0.750 0.157 412 83 ' '
